data_2312345
loop_
_publ_author_name
'Gaydamaka, Anna A.'
'Rashchenko, Sergey V.'
'Semerikova, Anna I.'
'Smirnova, Ekaterina S.'
'Ivanova, Anna G.'
'Arkhipov, Sergey G.'
'Zakharov, Boris A.'
'Bogdanov, Nikita E.'
'Boldyreva, Elena V.'

_publ_section_title
;
 A high-pressure single-crystal X-ray diffraction study of potassium
 guaninate hydrate,
 K<sup>+</sup>&#xb7;C<sub>5</sub>H<sub>4</sub>N<sub>5</sub>O<sup>-</sup>&#xb7;H<sub>2</sub>O.
;
_journal_issue 6
_journal_name_full 'Acta crystallographica Section B, Structural science, crystal engineering and materials'
_journal_paper_doi 10.1107/S2052520623008740
_journal_volume 79
_journal_year 2023
_chemical_formula_moiety 'C10 H12 K2 N10 O4'
_chemical_formula_sum 'C10 H12 K2 N10 O4'
_chemical_formula_weight 414.50
_chemical_name_common potassium{2-amino-6-oxo-1-hydro-purine-7(9)-ide/2-amino-6-oxo-7-hydro-purine-1(3)-ide}monohydrate
_chemical_name_systematic
potassium{2-amino-6-oxo-1-hydro-purine-7(9)-ide/2-amino-6-oxo-7-hydro-purine-1(3)-ide}monohydrate
_space_group_crystal_system monoclinic
_space_group_IT_number 15
_space_group_name_Hall '-C 2yc'
_space_group_name_H-M_alt 'C 1 2/c 1'
_atom_sites_solution_hydrogens mixed
_atom_sites_solution_primary direct
_atom_sites_solution_secondary direct
_audit_creation_method SHELXL-2019/2
_cell_angle_alpha 90
_cell_angle_beta 128.00(4)
_cell_angle_gamma 90
_cell_formula_units_Z 8
_cell_length_a 35.487(6)
_cell_length_b 3.48553(12)
_cell_length_c 28.117(9)
_cell_measurement_reflns_used 5605
_cell_measurement_temperature 293(2)
_cell_measurement_theta_max 28.4730
_cell_measurement_theta_min 1.4460
_cell_volume 2740.6(18)
_computing_cell_refinement 'CrysAlisPro 1.171.42.49 (Rigaku OD, 2022)'
_computing_data_collection 'CrysAlisPro 1.171.42.49 (Rigaku OD, 2022)'
_computing_data_reduction 'CrysAlisPro 1.171.42.49 (Rigaku OD, 2022)'
_computing_molecular_graphics 'Mercury (Macrae et al., 2020), Vesta(Momma,2011)'
_computing_structure_refinement 'SHELXL-2019/2 (Sheldrick, 2019)'
_diffrn_ambient_temperature 293(2)
_diffrn_detector 'Hybrid Pixel Array Detector'
_diffrn_detector_area_resol_mean 10.0000
_diffrn_detector_type 'HyPix-Arc 150'
_diffrn_measured_fraction_theta_full 0.353
_diffrn_measured_fraction_theta_max 0.285
_diffrn_measurement_device 'four-circle diffractometer'
_diffrn_measurement_device_type 'XtaLAB Synergy R, DW system, HyPix-Arc 150'
_diffrn_measurement_method '\w scans'
_diffrn_radiation_monochromator mirror
_diffrn_radiation_probe x-ray
_diffrn_radiation_type MoK\a
_diffrn_radiation_wavelength 0.71073
_diffrn_reflns_av_R_equivalents 0.1601
_diffrn_reflns_av_unetI/netI 0.0531
_diffrn_reflns_Laue_measured_fraction_full 0.353
_diffrn_reflns_Laue_measured_fraction_max 0.285
_diffrn_reflns_limit_h_max 35
_diffrn_reflns_limit_h_min -35
_diffrn_reflns_limit_k_max 4
_diffrn_reflns_limit_k_min -4
_diffrn_reflns_limit_l_max 15
_diffrn_reflns_limit_l_min -15
_diffrn_reflns_number 11308
_diffrn_reflns_point_group_measured_fraction_full 0.353
_diffrn_reflns_point_group_measured_fraction_max 0.285
_diffrn_reflns_theta_full 25.242
_diffrn_reflns_theta_max 29.740
_diffrn_reflns_theta_min 1.456
_diffrn_source 'Rotating-anode X-ray tube'
_diffrn_source_type 'Rigaku (Mo) X-ray Source'
_exptl_absorpt_coefficient_mu 0.744
_exptl_absorpt_correction_T_max 0.481
_exptl_absorpt_correction_T_min 0.397
_exptl_absorpt_correction_type gaussian
_exptl_absorpt_process_details 'Absorb-7 (Angel, 2013)'
_exptl_crystal_colour colourless
_exptl_crystal_density_diffrn 2.009
_exptl_crystal_description needle
_exptl_crystal_F_000 1696
_exptl_crystal_size_max 0.14
_exptl_crystal_size_mid 0.08
_exptl_crystal_size_min 0.08
_refine_diff_density_max 0.433
_refine_diff_density_min -0.549
_refine_diff_density_rms 0.069
_refine_ls_extinction_method none
_refine_ls_goodness_of_fit_ref 1.094
_refine_ls_hydrogen_treatment mixed
_refine_ls_matrix_type full
_refine_ls_number_parameters 117
_refine_ls_number_reflns 1108
_refine_ls_number_restraints 6
_refine_ls_restrained_S_all 1.091
_refine_ls_R_factor_all 0.0703
_refine_ls_R_factor_gt 0.0563
_refine_ls_shift/su_max 0.000
_refine_ls_shift/su_mean 0.000
_refine_ls_structure_factor_coef Fsqd
_refine_ls_weighting_details 'w=1/[\s^2^(Fo^2^)+(0.0678P)^2^+14.1008P] where P=(Fo^2^+2Fc^2^)/3'
_refine_ls_weighting_scheme calc
_refine_ls_wR_factor_gt 0.1411
_refine_ls_wR_factor_ref 0.1498
_reflns_Friedel_coverage 0.000
_reflns_number_gt 893
_reflns_number_total 1108
_reflns_threshold_expression 'I > 2\s(I)'
_cod_data_source_file xk5102sup1.cif
_cod_data_source_block 3.2GPa_lab
_cod_original_cell_volume 2740.7(15)
_cod_original_sg_symbol_H-M 'C 2/c'
_cod_database_code 2312345
_shelx_shelxl_version_number 2019/2
_shelx_space_group_comment
;
The symmetry employed for this shelxl refinement is uniquely defined
by the following loop, which should always be used as a source of
symmetry information in preference to the above space-group names.
They are only intended as comments.
;

loop_
_space_group_symop_operation_xyz
'x, y, z'
'-x, y, -z+1/2'
'x+1/2, y+1/2, z'
'-x+1/2, y+1/2, -z+1/2'
'-x, -y, -z'
'x, -y, z-1/2'
'-x+1/2, -y+1/2, -z'
'x+1/2, -y+1/2, z-1/2'

loop_
_atom_site_label
_atom_site_type_symbol
_atom_site_fract_x
_atom_site_fract_y
_atom_site_fract_z
_atom_site_U_iso_or_equiv
_atom_site_adp_type
_atom_site_occupancy
_atom_site_site_symmetry_order
_atom_site_calc_flag
_atom_site_refinement_flags_posn
_atom_site_refinement_flags_adp
_atom_site_refinement_flags_occupancy
_atom_site_disorder_assembly
_atom_site_disorder_group
K1 K 0.49336(5) 0.1436(3) 0.92086(11) 0.0222(4) Uiso 1 1 d . . . . .
C8A C 0.3240(3) 0.0130(19) 0.7980(7) 0.0387(17) Uiso 1 1 d . . . . .
H1 H 0.305534 0.074171 0.810009 0.046 Uiso 1 1 calc R U . . .
C4A C 0.3823(3) -0.1793(16) 0.7997(7) 0.0200(14) Uiso 1 1 d . . . . .
C5A C 0.3458(2) -0.0705(15) 0.7401(8) 0.0189(16) Uiso 1 1 d . . . . .
C6A C 0.3524(2) -0.0831(13) 0.6971(7) 0.0133(14) Uiso 1 1 d . . . . .
C2A C 0.4285(2) -0.3250(14) 0.7745(6) 0.0147(13) Uiso 1 1 d . . . . .
N9A N 0.3690(2) -0.1275(16) 0.8346(6) 0.0312(16) Uiso 1 1 d . . . . .
N7A N 0.3095(2) 0.0528(13) 0.7396(5) 0.0259(11) Uiso 1 1 d . . . . .
H2 H 0.282375 0.139709 0.708858 0.031 Uiso 1 1 calc R U . . .
N1A N 0.39524(17) -0.2273(12) 0.7147(4) 0.0180(10) Uiso 1 1 d . . . . .
N3A N 0.4256(2) -0.3112(12) 0.8186(5) 0.0183(12) Uiso 1 1 d . . . . .
N2A N 0.47098(16) -0.4368(11) 0.7882(4) 0.0208(10) Uiso 1 1 d . . . . .
H3 H 0.494615 -0.494829 0.824756 0.025 Uiso 1 1 calc R U . . .
H4 H 0.474140 -0.449220 0.760269 0.025 Uiso 1 1 calc R U . . .
O1A O 0.32292(14) 0.0339(10) 0.6418(3) 0.0213(9) Uiso 1 1 d . . . . .
O2W O 0.45284(16) -0.3422(11) 0.9476(4) 0.0268(10) Uiso 1 1 d D . . . .
H5 H 0.4238(8) -0.292(15) 0.9081(12) 0.032 Uiso 1 1 d D U . . .
H6 H 0.4436(11) -0.515(12) 0.9653(13) 0.032 Uiso 1 1 d D U . . .
K2 K 0.25792(5) 0.5282(3) 0.57209(11) 0.0219(4) Uiso 1 1 d . . . . .
C8B C 0.1203(2) 0.7223(14) 0.5432(5) 0.0211(12) Uiso 1 1 d . . . . .
H7 H 0.122226 0.618581 0.575051 0.025 Uiso 1 1 calc R U . . .
C4B C 0.0910(2) 0.9818(15) 0.4577(5) 0.0143(11) Uiso 1 1 d . . . . .
C5B C 0.1401(2) 0.9257(14) 0.4888(5) 0.0150(11) Uiso 1 1 d . . . . .
C6B C 0.1611(2) 1.0420(13) 0.4626(5) 0.0139(11) Uiso 1 1 d . . . . .
C2B C 0.0812(2) 1.2570(14) 0.3780(5) 0.0128(10) Uiso 1 1 d . . . . .
N7B N 0.15863(18) 0.7633(12) 0.5442(4) 0.0206(10) Uiso 1 1 d . . . . .
N9B N 0.07818(18) 0.8483(13) 0.4904(4) 0.0187(10) Uiso 1 1 d . . . . .
N3B N 0.06075(17) 1.1503(12) 0.4023(4) 0.0152(9) Uiso 1 1 d . . . . .
N1B N 0.12916(16) 1.1993(11) 0.4053(4) 0.0175(10) Uiso 1 1 d . . . . .
H8 H 0.139695 1.263570 0.385834 0.021 Uiso 1 1 calc R U . . .
N2B N 0.05544(17) 1.4226(11) 0.3228(4) 0.0189(10) Uiso 1 1 d . . . . .
H9 H 0.025268 1.459852 0.303098 0.023 Uiso 1 1 calc R U . . .
H10 H 0.069199 1.490779 0.307522 0.023 Uiso 1 1 calc R U . . .
O1B O 0.20440(14) 1.0206(10) 0.4846(3) 0.0221(9) Uiso 1 1 d . . . . .
O3W O 0.22326(16) 0.2838(12) 0.6359(4) 0.0288(10) Uiso 1 1 d D . . . .
H11 H 0.2043(18) 0.500(7) 0.6120(15) 0.035 Uiso 1 1 d D U . . .
H12 H 0.2151(19) 0.089(9) 0.6070(12) 0.035 Uiso 1 1 d D U . . .

loop_
_atom_type_symbol
_atom_type_description
_atom_type_scat_dispersion_real
_atom_type_scat_dispersion_imag
_atom_type_scat_source
C C 0.0033 0.0016 'International Tables Vol C Tables 4.2.6.8 and 6.1.1.4'
H H 0.0000 0.0000 'International Tables Vol C Tables 4.2.6.8 and 6.1.1.4'
N N 0.0061 0.0033 'International Tables Vol C Tables 4.2.6.8 and 6.1.1.4'
O O 0.0106 0.0060 'International Tables Vol C Tables 4.2.6.8 and 6.1.1.4'
K K 0.2009 0.2494 'International Tables Vol C Tables 4.2.6.8 and 6.1.1.4'

loop_
_geom_angle_atom_site_label_1
_geom_angle_atom_site_label_2
_geom_angle_atom_site_label_3
_geom_angle
_geom_angle_site_symmetry_1
_geom_angle_site_symmetry_3
_geom_angle_publ_flag
O2W K1 O2W 82.4(3) . 1_565 ?
O2W K1 N3B 153.20(17) . 8_566 ?
O2W K1 N3B 122.8(2) 1_565 8_566 ?
O2W K1 N3A 69.9(4) . . ?
O2W K1 N3A 113.1(2) 1_565 . ?
N3B K1 N3A 103.9(4) 8_566 . ?
O2W K1 N9B 87.1(2) . 8_556 ?
O2W K1 N9B 135.5(3) 1_565 8_556 ?
N3B K1 N9B 68.6(3) 8_566 8_556 ?
N3A K1 N9B 103.36(19) . 8_556 ?
O2W K1 N9B 135.4(3) . 8_566 ?
O2W K1 N9B 85.3(2) 1_565 8_566 ?
N3B K1 N9B 48.8(3) 8_566 8_566 ?
N3A K1 N9B 152.4(5) . 8_566 ?
N9B K1 N9B 72.55(11) 8_556 8_566 ?
O2W K1 O2W 80.86(15) . 5_657 ?
O2W K1 O2W 63.03(14) 1_565 5_657 ?
N3B K1 O2W 101.4(2) 8_566 5_657 ?
N3A K1 O2W 150.7(4) . 5_657 ?
N9B K1 O2W 72.6(3) 8_556 5_657 ?
N9B K1 O2W 55.6(3) 8_566 5_657 ?
O2W K1 N3A 115.1(2) . 1_565 ?
O2W K1 N3A 66.2(4) 1_565 1_565 ?
N3B K1 N3A 86.1(3) 8_566 1_565 ?
N3A K1 N3A 72.9(2) . 1_565 ?
N9B K1 N3A 153.1(4) 8_556 1_565 ?
N9B K1 N3A 98.16(17) 8_566 1_565 ?
O2W K1 N3A 123.6(3) 5_657 1_565 ?
O2W K1 K1 130.38(17) . 1_565 ?
O2W K1 K1 48.01(18) 1_565 1_565 ?
N3B K1 K1 75.33(11) 8_566 1_565 ?
N3A K1 K1 123.98(12) . 1_565 ?
N9B K1 K1 125.83(9) 8_556 1_565 ?
N9B K1 K1 53.28(9) 8_566 1_565 ?
O2W K1 K1 76.74(9) 5_657 1_565 ?
N3A K1 K1 51.07(13) 1_565 1_565 ?
O2W K1 K1 49.63(17) . 1_545 ?
O2W K1 K1 131.99(18) 1_565 1_545 ?
N3B K1 K1 104.67(11) 8_566 1_545 ?
N3A K1 K1 56.02(12) . 1_545 ?
N9B K1 K1 54.17(9) 8_556 1_545 ?
N9B K1 K1 126.72(9) 8_566 1_545 ?
O2W K1 K1 103.26(9) 5_657 1_545 ?
N3A K1 K1 128.93(13) 1_565 1_545 ?
K1 K1 K1 180.0 1_565 1_545 ?
O2W K1 H5 20.5(2) . . ?
O2W K1 H5 79.1(15) 1_565 . ?
N3B K1 H5 156.1(15) 8_566 . ?
N3A K1 H5 54.7(11) . . ?
N9B K1 H5 103.7(9) 8_556 . ?
N9B K1 H5 152.8(11) 8_566 . ?
O2W K1 H5 97.3(9) 5_657 . ?
N3A K1 H5 95.7(6) 1_565 . ?
K1 K1 H5 123.8(13) 1_565 . ?
K1 K1 H5 56.2(13) 1_545 . ?
N9A C8A N7A 110.0(19) . . ?
N9A C8A H1 125.0 . . ?
N7A C8A H1 125.0 . . ?
N9A C4A N3A 125.7(12) . . ?
N9A C4A C5A 110.9(13) . . ?
N3A C4A C5A 123(2) . . ?
N7A C5A C6A 133.1(10) . . ?
N7A C5A C4A 106(2) . . ?
C6A C5A C4A 121.0(14) . . ?
O1A C6A C5A 126.9(11) . . ?
O1A C6A N1A 116.4(18) . . ?
C5A C6A N1A 116.7(10) . . ?
N3A C2A N2A 117.5(9) . . ?
N3A C2A N1A 130.0(11) . . ?
N2A C2A N1A 112.5(16) . . ?
C4A N9A C8A 106.0(15) . . ?
C5A N7A C8A 107.2(8) . . ?
C5A N7A H2 126.4 . . ?
C8A N7A H2 126.4 . . ?
C6A N1A C2A 117.1(15) . . ?
C2A N3A C4A 111.8(11) . . ?
C2A N3A K1 118.1(6) . . ?
C4A N3A K1 104.8(8) . . ?
C2A N3A K1 113.5(5) . 1_545 ?
C4A N3A K1 129.0(12) . 1_545 ?
K1 N3A K1 72.9(2) . 1_545 ?
C2A N2A H3 120.0 . . ?
C2A N2A H4 120.0 . . ?
H3 N2A H4 120.0 . . ?
C6A O1A K2 144.3(9) . . ?
C6A O1A K2 112.3(4) . 1_545 ?
K2 O1A K2 85.16(11) . 1_545 ?
K1 O2W K1 82.4(3) . 1_545 ?
K1 O2W K1 99.14(15) . 5_657 ?
K1 O2W K1 116.97(14) 1_545 5_657 ?
K1 O2W H5 86.3(19) . . ?
K1 O2W H5 100(4) 1_545 . ?
K1 O2W H5 143(4) 5_657 . ?
K1 O2W H6 169(2) . . ?
K1 O2W H6 98(3) 1_545 . ?
K1 O2W H6 71(2) 5_657 . ?
H5 O2W H6 104.5(6) . . ?
O1A K2 O1A 85.16(11) . 1_565 ?
O1A K2 O1B 161.9(4) . . ?
O1A K2 O1B 93.32(15) 1_565 . ?
O1A K2 O1B 82.3(3) . 7_566 ?
O1A K2 O1B 87.4(3) 1_565 7_566 ?
O1B K2 O1B 79.6(2) . 7_566 ?
O1A K2 O1B 93.12(15) . 1_545 ?
O1A K2 O1B 162.1(4) 1_565 1_545 ?
O1B K2 O1B 82.80(19) . 1_545 ?
O1B K2 O1B 74.7(2) 7_566 1_545 ?
O1A K2 O3W 81.5(3) . . ?
O1A K2 O3W 104.8(3) 1_565 . ?
O1B K2 O3W 116.2(2) . . ?
O1B K2 O3W 158.79(14) 7_566 . ?
O1B K2 O3W 92.5(3) 1_545 . ?
O1A K2 N7B 134.0(3) . . ?
O1A K2 N7B 110.1(2) 1_565 . ?
O1B K2 N7B 63.3(3) . . ?
O1B K2 N7B 139.1(2) 7_566 . ?
O1B K2 N7B 83.8(2) 1_545 . ?
O3W K2 N7B 53.0(2) . . ?
O1A K2 K2 47.74(8) . 1_545 ?
O1A K2 K2 132.90(8) 1_565 1_545 ?
O1B K2 K2 130.97(11) . 1_545 ?
O1B K2 K2 86.30(8) 7_566 1_545 ?
O1B K2 K2 48.17(11) 1_545 1_545 ?
O3W K2 K2 72.67(11) . 1_545 ?
N7B K2 K2 104.79(9) . 1_545 ?
O1A K2 K2 132.26(8) . 1_565 ?
O1A K2 K2 47.10(8) 1_565 1_565 ?
O1B K2 K2 49.03(11) . 1_565 ?
O1B K2 K2 93.70(8) 7_566 1_565 ?
O1B K2 K2 131.83(11) 1_545 1_565 ?
O3W K2 K2 107.34(11) . 1_565 ?
N7B K2 K2 75.21(9) . 1_565 ?
K2 K2 K2 180.0 1_545 1_565 ?
O1A K2 H11 100.8(3) . . ?
O1A K2 H11 103.5(8) 1_565 . ?
O1B K2 H11 97.1(3) . . ?
O1B K2 H11 168.8(8) 7_566 . ?
O1B K2 H11 94.3(8) 1_545 . ?
O3W K2 H11 19.56(12) . . ?
N7B K2 H11 34.4(3) . . ?
K2 K2 H11 88.0(5) 1_545 . ?
K2 K2 H11 92.0(5) 1_565 . ?
O1A K2 H12 77.6(9) . . ?
O1A K2 H12 122.9(4) 1_565 . ?
O1B K2 H12 117.6(9) . . ?
O1B K2 H12 141.3(4) 7_566 . ?
O1B K2 H12 73.7(3) 1_545 . ?
O3W K2 H12 19.57(10) . . ?
N7B K2 H12 57.4(8) . . ?
K2 K2 H12 55.9(5) 1_545 . ?
K2 K2 H12 124.1(5) 1_565 . ?
H11 K2 H12 32.1(5) . . ?
N7B C8B N9B 113.7(12) . . ?
N7B C8B H7 123.2 . . ?
N9B C8B H7 123.2 . . ?
N9B C4B N3B 125.1(8) . . ?
N9B C4B C5B 109.9(9) . . ?
N3B C4B C5B 125.0(14) . . ?
N7B C5B C6B 132.5(6) . . ?
N7B C5B C4B 107.9(12) . . ?
C6B C5B C4B 119.6(10) . . ?
O1B C6B C5B 127.9(9) . . ?
O1B C6B N1B 118.0(12) . . ?
C5B C6B N1B 114.2(7) . . ?
N3B C2B N2B 120.9(7) . . ?
N3B C2B N1B 123.6(9) . . ?
N2B C2B N1B 115.5(12) . . ?
C8B N7B C5B 104.2(7) . . ?
C8B N7B K2 156.7(4) . . ?
C5B N7B K2 94.0(7) . . ?
C4B N9B C8B 104.4(9) . . ?
C4B N9B K1 112.9(6) . 8_455 ?
C8B N9B K1 121.4(5) . 8_455 ?
C4B N9B K1 88.5(3) . 8_465 ?
C8B N9B K1 152.9(9) . 8_465 ?
K1 N9B K1 72.55(11) 8_455 8_465 ?
C2B N3B C4B 114.5(8) . . ?
C2B N3B K1 145.0(3) . 8_465 ?
C4B N3B K1 93.3(9) . 8_465 ?
C2B N1B C6B 123.0(12) . . ?
C2B N1B H8 118.5 . . ?
C6B N1B H8 118.5 . . ?
C2B N2B H9 120.0 . . ?
C2B N2B H10 120.0 . . ?
H9 N2B H10 120.0 . . ?
C6B O1B K2 117.4(7) . . ?
C6B O1B K2 128.9(8) . 7_566 ?
K2 O1B K2 100.4(2) . 7_566 ?
C6B O1B K2 112.1(6) . 1_565 ?
K2 O1B K2 82.80(19) . 1_565 ?
K2 O1B K2 105.3(2) 7_566 1_565 ?
K2 O3W H11 73(4) . . ?
K2 O3W H12 73(4) . . ?
H11 O3W H12 104.4(5) . . ?

loop_
_geom_bond_atom_site_label_1
_geom_bond_atom_site_label_2
_geom_bond_distance
_geom_bond_site_symmetry_2
_geom_bond_publ_flag
K1 O2W 2.614(9) . ?
K1 O2W 2.679(9) 1_565 ?
K1 N3B 2.836(12) 8_566 ?
K1 N3A 2.836(8) . ?
K1 N9B 2.929(5) 8_556 ?
K1 N9B 2.962(5) 8_566 ?
K1 O2W 3.018(9) 5_657 ?
K1 N3A 3.024(7) 1_565 ?
K1 K1 3.48552(13) 1_565 ?
K1 K1 3.48554(13) 1_545 ?
K1 H5 2.73(3) . ?
C8A N9A 1.350(11) . ?
C8A N7A 1.39(2) . ?
C8A H1 0.9300 . ?
C4A N9A 1.33(2) . ?
C4A N3A 1.361(16) . ?
C4A C5A 1.399(18) . ?
C5A N7A 1.35(2) . ?
C5A C6A 1.37(3) . ?
C6A O1A 1.295(16) . ?
C6A N1A 1.372(14) . ?
C2A N3A 1.31(2) . ?
C2A N2A 1.364(15) . ?
C2A N1A 1.376(15) . ?
N7A H2 0.8600 . ?
N2A H3 0.8600 . ?
N2A H4 0.8600 . ?
O1A K2 2.562(4) . ?
O1A K2 2.589(4) 1_545 ?
O2W H5 0.9584(17) . ?
O2W H6 0.9584(18) . ?
K2 O1B 2.618(5) . ?
K2 O1B 2.642(11) 7_566 ?
K2 O1B 2.653(5) 1_545 ?
K2 O3W 2.859(12) . ?
K2 N7B 3.209(10) . ?
K2 K2 3.48552(13) 1_545 ?
K2 K2 3.48554(13) 1_565 ?
K2 H11 2.74(8) . ?
K2 H12 2.73(7) . ?
C8B N7B 1.348(17) . ?
C8B N9B 1.378(8) . ?
C8B H7 0.9300 . ?
C4B N9B 1.34(2) . ?
C4B N3B 1.365(13) . ?
C4B C5B 1.402(10) . ?
C5B N7B 1.384(16) . ?
C5B C6B 1.39(2) . ?
C6B O1B 1.258(10) . ?
C6B N1B 1.392(11) . ?
C2B N3B 1.321(19) . ?
C2B N2B 1.352(13) . ?
C2B N1B 1.384(10) . ?
N1B H8 0.8600 . ?
N2B H9 0.8600 . ?
N2B H10 0.8600 . ?
O3W H11 0.9584(11) . ?
O3W H12 0.9584(13) . ?

loop_
_geom_hbond_atom_site_label_D
_geom_hbond_atom_site_label_H
_geom_hbond_atom_site_label_A
_geom_hbond_distance_DH
_geom_hbond_distance_HA
_geom_hbond_distance_DA
_geom_hbond_angle_DHA
_geom_hbond_site_symmetry_A
_geom_hbond_publ_flag
O2W H5 N9A 0.9584(17) 1.853(12) 2.806(9) 173(5) . yes
N7A H2 O3W 0.86 1.89 2.743(7) 173.0 . yes
O3W H11 N7B 0.9584(11) 1.815(16) 2.724(7) 157(3) . yes
N2A H3 N3B 0.86 2.06 2.900(7) 164.4 8_556 yes
N1B H8 O1A 0.86 2.03 2.877(16) 167.0 7_566 yes
O3W H12 N7B 0.9584(13) 2.01(4) 2.814(7) 140(5) 1_545 yes

loop_
_geom_torsion_atom_site_label_1
_geom_torsion_atom_site_label_2
_geom_torsion_atom_site_label_3
_geom_torsion_atom_site_label_4
_geom_torsion
_geom_torsion_site_symmetry_1
_geom_torsion_site_symmetry_2
_geom_torsion_site_symmetry_3
_geom_torsion_site_symmetry_4
_geom_torsion_publ_flag
N9A C4A C5A N7A 0.3(7) . . . . ?
N3A C4A C5A N7A -178.3(5) . . . . ?
N9A C4A C5A C6A 177.0(6) . . . . ?
N3A C4A C5A C6A -1.6(9) . . . . ?
N7A C5A C6A O1A 0.8(11) . . . . ?
C4A C5A C6A O1A -174.9(5) . . . . ?
N7A C5A C6A N1A 179.3(5) . . . . ?
C4A C5A C6A N1A 3.6(8) . . . . ?
N3A C4A N9A C8A 178.8(5) . . . . ?
C5A C4A N9A C8A 0.2(8) . . . . ?
N7A C8A N9A C4A -0.7(8) . . . . ?
C6A C5A N7A C8A -176.8(7) . . . . ?
C4A C5A N7A C8A -0.7(6) . . . . ?
N9A C8A N7A C5A 0.9(7) . . . . ?
O1A C6A N1A C2A 175.1(5) . . . . ?
C5A C6A N1A C2A -3.6(7) . . . . ?
N3A C2A N1A C6A 1.8(9) . . . . ?
N2A C2A N1A C6A -175.2(4) . . . . ?
N2A C2A N3A C4A 177.2(4) . . . . ?
N1A C2A N3A C4A 0.3(9) . . . . ?
N2A C2A N3A K1 55.5(6) . . . . ?
N1A C2A N3A K1 -121.4(6) . . . . ?
N2A C2A N3A K1 -27.0(7) . . . 1_545 ?
N1A C2A N3A K1 156.2(4) . . . 1_545 ?
N9A C4A N3A C2A -178.8(7) . . . . ?
C5A C4A N3A C2A -0.5(8) . . . . ?
N9A C4A N3A K1 -49.8(9) . . . . ?
C5A C4A N3A K1 128.6(6) . . . . ?
N9A C4A N3A K1 30.0(9) . . . 1_545 ?
C5A C4A N3A K1 -151.6(7) . . . 1_545 ?
C5A C6A O1A K2 31.9(13) . . . . ?
N1A C6A O1A K2 -146.6(9) . . . . ?
C5A C6A O1A K2 -82.7(8) . . . 1_545 ?
N1A C6A O1A K2 98.8(7) . . . 1_545 ?
N9B C4B C5B N7B -2.3(9) . . . . ?
N3B C4B C5B N7B 177.2(7) . . . . ?
N9B C4B C5B C6B 179.6(7) . . . . ?
N3B C4B C5B C6B -0.9(13) . . . . ?
N7B C5B C6B O1B 0.9(15) . . . . ?
C4B C5B C6B O1B 178.5(6) . . . . ?
N7B C5B C6B N1B -179.1(7) . . . . ?
C4B C5B C6B N1B -1.6(11) . . . . ?
N9B C8B N7B C5B 0.0(8) . . . . ?
N9B C8B N7B K2 -139.8(14) . . . . ?
C6B C5B N7B C8B 179.1(9) . . . . ?
C4B C5B N7B C8B 1.3(7) . . . . ?
C6B C5B N7B K2 -15.7(9) . . . . ?
C4B C5B N7B K2 166.5(5) . . . . ?
N3B C4B N9B C8B -177.3(7) . . . . ?
C5B C4B N9B C8B 2.2(10) . . . . ?
N3B C4B N9B K1 48.9(10) . . . 8_455 ?
C5B C4B N9B K1 -131.6(5) . . . 8_455 ?
N3B C4B N9B K1 -21.5(8) . . . 8_465 ?
C5B C4B N9B K1 158.1(6) . . . 8_465 ?
N7B C8B N9B C4B -1.4(10) . . . . ?
N7B C8B N9B K1 127.4(7) . . . 8_455 ?
N7B C8B N9B K1 -117.7(19) . . . 8_465 ?
N2B C2B N3B C4B 179.0(6) . . . . ?
N1B C2B N3B C4B 1.0(12) . . . . ?
N2B C2B N3B K1 -41.3(14) . . . 8_465 ?
N1B C2B N3B K1 140.7(5) . . . 8_465 ?
N9B C4B N3B C2B -179.4(8) . . . . ?
C5B C4B N3B C2B 1.2(12) . . . . ?
N9B C4B N3B K1 22.5(9) . . . 8_465 ?
C5B C4B N3B K1 -157.0(7) . . . 8_465 ?
N3B C2B N1B C6B -3.7(11) . . . . ?
N2B C2B N1B C6B 178.2(6) . . . . ?
O1B C6B N1B C2B -176.3(6) . . . . ?
C5B C6B N1B C2B 3.8(10) . . . . ?
C5B C6B O1B K2 20.6(12) . . . . ?
N1B C6B O1B K2 -159.4(5) . . . . ?
C5B C6B O1B K2 153.4(8) . . . 7_566 ?
N1B C6B O1B K2 -26.5(7) . . . 7_566 ?
C5B C6B O1B K2 -72.8(8) . . . 1_565 ?
N1B C6B O1B K2 107.3(8) . . . 1_565 ?

_cod_database_fobs_code 2312345
